data_7058201
loop_
_publ_author_name
'Gao, Wei-Song'
'Wang, Jin-Miao'
'Shi, Ning-Ning'
'Chen, Chang-Neng'
'Fan, Yu-Hua'
'Wang, Mei'

_publ_section_title
;
 Electrocatalytic water oxidation studies of a tetranuclear Cu(ii) complex
 with cubane-like core Cu4(\m3-O)4
;
_journal_issue 11
_journal_name_full 'New Journal of Chemistry'
_journal_page_first 4640
_journal_paper_doi 10.1039/C8NJ06263C
_journal_volume 43
_journal_year 2019
_chemical_formula_moiety 'C32 H38 Cu4 N4 O12, 3(H2 O), 2(N O3)'
_chemical_formula_sum 'C32 H44 Cu4 N6 O21'
_chemical_formula_weight 1102.89
_space_group_crystal_system monoclinic
_space_group_IT_number 15
_space_group_name_Hall '-C 2yc'
_space_group_name_H-M_alt 'C 1 2/c 1'
_symmetry_space_group_name_Hall '-C 2yc'
_symmetry_space_group_name_H-M 'C 1 2/c 1'
_atom_sites_solution_hydrogens mixed
_atom_sites_solution_primary dual
_audit_creation_date 2019-02-16
_audit_creation_method
;
Olex2 1.2-beta
(compiled 2018.05.29 svn.r3508 for OlexSys, GUI svn.r5506)
;
_audit_update_record
;
2019-02-16 deposited with the CCDC.    2019-02-21 downloaded from the CCDC.
;
_cell_angle_alpha 90
_cell_angle_beta 101.306(4)
_cell_angle_gamma 90
_cell_formula_units_Z 4
_cell_length_a 13.785(3)
_cell_length_b 17.746(3)
_cell_length_c 16.689(3)
_cell_measurement_reflns_used 6139
_cell_measurement_temperature 173
_cell_measurement_theta_max 27.549
_cell_measurement_theta_min 2.423
_cell_volume 4003.4(13)
_computing_cell_refinement 'SAINT v8.34A (Bruker, 2013)'
_computing_data_reduction 'SAINT v8.34A (Bruker, 2013)'
_computing_molecular_graphics 'Olex2 (Dolomanov et al., 2009)'
_computing_publication_material 'Olex2 (Dolomanov et al., 2009)'
_computing_structure_refinement 'ShelXL (Sheldrick, 2015)'
_computing_structure_solution 'ShelXT (Sheldrick, 2015)'
_diffrn_ambient_temperature 173.0
_diffrn_measured_fraction_theta_full 0.996
_diffrn_measured_fraction_theta_max 0.992
_diffrn_measurement_device_type 'Bruker APEX-II CCD'
_diffrn_measurement_method '\f and \w scans'
_diffrn_radiation_type MoK\a
_diffrn_radiation_wavelength 0.71073
_diffrn_reflns_av_R_equivalents 0.0439
_diffrn_reflns_av_unetI/netI 0.0403
_diffrn_reflns_Laue_measured_fraction_full 0.996
_diffrn_reflns_Laue_measured_fraction_max 0.992
_diffrn_reflns_limit_h_max 17
_diffrn_reflns_limit_h_min -17
_diffrn_reflns_limit_k_max 22
_diffrn_reflns_limit_k_min -22
_diffrn_reflns_limit_l_max 21
_diffrn_reflns_limit_l_min -21
_diffrn_reflns_number 17767
_diffrn_reflns_point_group_measured_fraction_full 0.996
_diffrn_reflns_point_group_measured_fraction_max 0.992
_diffrn_reflns_theta_full 25.242
_diffrn_reflns_theta_max 27.553
_diffrn_reflns_theta_min 1.894
_diffrn_standards_number 0
_exptl_absorpt_coefficient_mu 2.190
_exptl_absorpt_correction_T_max 0.7456
_exptl_absorpt_correction_T_min 0.5216
_exptl_absorpt_correction_type multi-scan
_exptl_absorpt_process_details
'SADABS-2014/5 (Bruker,2014/5) was used for absorption correction. wR2(int) was 0.1333 before and 0.0577 after correction. The Ratio of minimum to maximum transmission is 0.6996. The \l/2 correction factor is 0.00150.'
_exptl_crystal_colour blue
_exptl_crystal_colour_primary blue
_exptl_crystal_density_diffrn 1.830
_exptl_crystal_description block
_exptl_crystal_F_000 2248
_exptl_crystal_size_max 0.28
_exptl_crystal_size_mid 0.15
_exptl_crystal_size_min 0.11
_refine_diff_density_max 0.423
_refine_diff_density_min -0.471
_refine_diff_density_rms 0.087
_refine_ls_extinction_method none
_refine_ls_goodness_of_fit_ref 1.050
_refine_ls_hydrogen_treatment mixed
_refine_ls_matrix_type full
_refine_ls_number_parameters 340
_refine_ls_number_reflns 4599
_refine_ls_number_restraints 57
_refine_ls_restrained_S_all 1.062
_refine_ls_R_factor_all 0.0361
_refine_ls_R_factor_gt 0.0282
_refine_ls_shift/su_max 0.003
_refine_ls_shift/su_mean 0.000
_refine_ls_structure_factor_coef Fsqd
_refine_ls_weighting_details 'w=1/[\s^2^(Fo^2^)+(0.0381P)^2^+1.4177P] where P=(Fo^2^+2Fc^2^)/3'
_refine_ls_weighting_scheme calc
_refine_ls_wR_factor_gt 0.0731
_refine_ls_wR_factor_ref 0.0764
_reflns_Friedel_coverage 0.000
_reflns_number_gt 3891
_reflns_number_total 4599
_reflns_threshold_expression 'I > 2\s(I)'
_cod_data_source_file c8nj06263c2.cif
_cod_data_source_block mo_2017524-2017062208_0m
_cod_depositor_comments 'Adding full bibliography for 7058201.cif.'
_cod_original_cell_volume 4003.2(13)
_cod_database_code 7058201
_shelx_shelxl_version_number 2014/7
_shelx_space_group_comment
;
The symmetry employed for this shelxl refinement is uniquely defined
by the following loop, which should always be used as a source of
symmetry information in preference to the above space-group names.
They are only intended as comments.
;
_shelx_estimated_absorpt_t_max 0.795
_shelx_estimated_absorpt_t_min 0.579
_olex2_refinement_description
;
1. Fixed Uiso
 At 1.2 times of:
  All C(H) groups, All C(H,H) groups
 At 1.5 times of:
  All C(H,H,H) groups, All O(H,H) groups
2. Restrained distances
 O4-H4
 0.86 with sigma of 0.02
 O6-N4 \\sim O8-N4 \\sim O10-N4
 with sigma of 0.02
 O7-N3 \\sim O9-N3 \\sim O11-N3
 with sigma of 0.02
 O8-O6 \\sim O6-O10
 with sigma of 0.02
 O7-O9 \\sim O9-O11
 with sigma of 0.02
3. Uiso/Uaniso restraints and constraints
Uanis(O9) \\sim Ueq, Uanis(N3) \\sim Ueq, Uanis(O11) \\sim Ueq, Uanis(O7) \\sim
Ueq: with sigma of 0.005 and sigma for terminal atoms of 0.01
Uanis(O7) \\sim Ueq, Uanis(O6) \\sim Ueq, Uanis(O9) \\sim Ueq, Uanis(O8) \\sim
Ueq, Uanis(N3) \\sim Ueq, Uanis(N4) \\sim Ueq, Uanis(O10) \\sim Ueq, Uanis(O11)
\\sim Ueq: with sigma of 0.006 and sigma for terminal atoms of 0.012
4. Others
 Fixed Sof: O7(0.55) O11(0.55) N3(0.55) O9(0.55) O6(0.45) N4(0.45) O8(0.45)
 O10(0.45) O2W(0.5) H2WA(0.5) H2WB(0.5)
5.a Free rotating group:
 O1W(H1WA,H1WB), O2W(H2WA,H2WB)
5.b Secondary CH2 refined with riding coordinates:
 C8(H8A,H8B), C1(H1A,H1B), C14(H14A,H14B), C7(H7A,H7B)
5.c Aromatic/amide H refined with riding coordinates:
 C12(H12), C3(H3), C10(H10), C5(H5), C11(H11), C4(H4A)
5.d Idealised Me refined as rotating group:
 C16(H16A,H16B,H16C)
;
_olex2_submission_special_instructions 'No special instructions were received'

loop_
_space_group_symop_operation_xyz
'x, y, z'
'-x, y, -z+1/2'
'x+1/2, y+1/2, z'
'-x+1/2, y+1/2, -z+1/2'
'-x, -y, -z'
'x, -y, z-1/2'
'-x+1/2, -y+1/2, -z'
'x+1/2, -y+1/2, z-1/2'

loop_
_atom_site_label
_atom_site_type_symbol
_atom_site_fract_x
_atom_site_fract_y
_atom_site_fract_z
_atom_site_U_iso_or_equiv
_atom_site_adp_type
_atom_site_occupancy
_atom_site_site_symmetry_order
_atom_site_calc_flag
_atom_site_refinement_flags_posn
_atom_site_refinement_flags_adp
_atom_site_refinement_flags_occupancy
_atom_site_disorder_assembly
_atom_site_disorder_group
Cu2 Cu 0.40846(2) 0.58261(2) 0.80621(2) 0.01508(8) Uani 1 1 d . . . . .
Cu1 Cu 0.40697(2) 0.67983(2) 0.66423(2) 0.01570(8) Uani 1 1 d . . . . .
O1 O 0.44668(10) 0.68796(8) 0.81576(9) 0.0169(3) Uani 1 1 d . . . . .
O3 O 0.44538(10) 0.57541(8) 0.66710(9) 0.0161(3) Uani 1 1 d . . . . .
O5 O 0.26557(11) 0.60174(9) 0.77084(9) 0.0213(3) Uani 1 1 d . . . . .
O4 O 0.39125(12) 0.53021(9) 0.92945(9) 0.0243(3) Uani 1 1 d D . . . .
O0AA O 0.26450(11) 0.66106(9) 0.65202(9) 0.0236(3) Uani 1 1 d . . . . .
O2 O 0.39115(13) 0.72862(9) 0.53387(10) 0.0265(4) Uani 1 1 d . . . . .
N2 N 0.38820(12) 0.47413(10) 0.77946(10) 0.0165(3) Uani 1 1 d . . . . .
N1 N 0.38608(12) 0.78742(10) 0.68309(11) 0.0184(4) Uani 1 1 d . . . . .
O1W O 0.56073(14) 0.71241(13) 0.47704(12) 0.0434(5) Uani 1 1 d . . . . .
H1WA H 0.6147 0.6964 0.5085 0.065 Uiso 1 1 d G . . . .
H1WB H 0.5764 0.7565 0.4605 0.065 Uiso 1 1 d G . . . .
C13 C 0.38126(15) 0.42292(12) 0.83716(13) 0.0185(4) Uani 1 1 d . . . . .
C9 C 0.38254(14) 0.45236(12) 0.70128(12) 0.0172(4) Uani 1 1 d . . . . .
C15 C 0.22294(15) 0.63067(12) 0.70465(14) 0.0211(4) Uani 1 1 d . . . . .
C6 C 0.37551(15) 0.83675(13) 0.62094(14) 0.0232(5) Uani 1 1 d . . . . .
C8 C 0.38785(15) 0.51185(12) 0.63744(12) 0.0186(4) Uani 1 1 d . . . . .
H8A H 0.4157 0.4888 0.5929 0.022 Uiso 1 1 calc R . . . .
H8B H 0.3198 0.5288 0.6138 0.022 Uiso 1 1 calc R . . . .
C12 C 0.36870(16) 0.34719(13) 0.81887(14) 0.0235(5) Uani 1 1 d . . . . .
H12 H 0.3639 0.3116 0.8604 0.028 Uiso 1 1 calc R . . . .
C2 C 0.38633(15) 0.81128(12) 0.75968(13) 0.0193(4) Uani 1 1 d . . . . .
C3 C 0.37684(17) 0.88721(13) 0.77565(15) 0.0274(5) Uani 1 1 d . . . . .
H3 H 0.3782 0.9040 0.8299 0.033 Uiso 1 1 calc R . . . .
C1 C 0.39182(16) 0.75315(12) 0.82639(13) 0.0204(4) Uani 1 1 d . . . . .
H1A H 0.4218 0.7768 0.8792 0.024 Uiso 1 1 calc R . . . .
H1B H 0.3237 0.7378 0.8297 0.024 Uiso 1 1 calc R . . . .
C14 C 0.39067(17) 0.45047(13) 0.92404(13) 0.0226(5) Uani 1 1 d . . . . .
H14A H 0.3348 0.4305 0.9469 0.027 Uiso 1 1 calc R . . . .
H14B H 0.4527 0.4305 0.9575 0.027 Uiso 1 1 calc R . . . .
C10 C 0.37006(16) 0.37731(13) 0.67983(14) 0.0237(5) Uani 1 1 d . . . . .
H10 H 0.3661 0.3622 0.6247 0.028 Uiso 1 1 calc R . . . .
O7 O 0.2207(9) 0.5660(6) 0.9695(7) 0.052(2) Uani 0.55 1 d D U P A 1
C5 C 0.36456(17) 0.91302(13) 0.63402(16) 0.0302(5) Uani 1 1 d . . . . .
H5 H 0.3566 0.9474 0.5896 0.036 Uiso 1 1 calc R . . . .
C11 C 0.36333(17) 0.32436(13) 0.73942(15) 0.0267(5) Uani 1 1 d . . . . .
H11 H 0.3551 0.2725 0.7255 0.032 Uiso 1 1 calc R . . . .
C4 C 0.36535(18) 0.93854(14) 0.71167(17) 0.0325(6) Uani 1 1 d . . . . .
H4A H 0.3581 0.9908 0.7216 0.039 Uiso 1 1 calc R . . . .
C16 C 0.11171(16) 0.62815(15) 0.68554(16) 0.0335(6) Uani 1 1 d . . . . .
H16A H 0.0897 0.5838 0.6518 0.050 Uiso 1 1 calc GR . . . .
H16B H 0.0861 0.6739 0.6558 0.050 Uiso 1 1 calc GR . . . .
H16C H 0.0868 0.6251 0.7366 0.050 Uiso 1 1 calc GR . . . .
O11 O 0.2442(6) 0.6814(5) 0.9373(5) 0.0490(15) Uani 0.55 1 d D U P A 1
C7 C 0.3727(2) 0.80670(14) 0.53574(15) 0.0314(5) Uani 1 1 d . . . . .
H7A H 0.3069 0.8174 0.5017 0.038 Uiso 1 1 calc R . . . .
H7B H 0.4227 0.8337 0.5113 0.038 Uiso 1 1 calc R . . . .
N3 N 0.1894(4) 0.6295(4) 0.9458(4) 0.0396(15) Uani 0.55 1 d D U P A 1
O9 O 0.0987(4) 0.6390(4) 0.9320(4) 0.086(2) Uani 0.55 1 d D U P A 1
O6 O 0.2218(11) 0.5529(8) 0.9917(8) 0.053(3) Uani 0.45 1 d D U P B 2
N4 N 0.1800(6) 0.6139(5) 0.9771(5) 0.049(2) Uani 0.45 1 d D U P B 2
O8 O 0.0943(5) 0.6244(4) 0.9861(5) 0.077(2) Uani 0.45 1 d D U P B 2
O10 O 0.2270(11) 0.6675(8) 0.9555(9) 0.096(5) Uani 0.45 1 d D U P B 2
O2W O 0.0391(6) 0.5128(5) 1.0415(4) 0.108(2) Uani 0.5 1 d . . P C -1
H2WA H -0.0003 0.4790 1.0150 0.162 Uiso 0.5 1 d G . P C -1
H2WB H 0.0662 0.5385 1.0073 0.162 Uiso 0.5 1 d G . P C -1
H4 H 0.3411(18) 0.5437(18) 0.946(2) 0.059(10) Uiso 1 1 d D . . . .
H2 H 0.443(2) 0.7237(15) 0.5215(16) 0.027(7) Uiso 1 1 d . . . . .

loop_
_atom_site_aniso_label
_atom_site_aniso_U_11
_atom_site_aniso_U_22
_atom_site_aniso_U_33
_atom_site_aniso_U_23
_atom_site_aniso_U_13
_atom_site_aniso_U_12
Cu2 0.01525(13) 0.01452(14) 0.01442(13) -0.00013(9) 0.00035(9) -0.00040(9)
Cu1 0.01439(13) 0.01506(14) 0.01631(13) 0.00183(10) -0.00028(9) -0.00021(9)
O1 0.0148(7) 0.0142(7) 0.0205(7) -0.0023(6) 0.0008(6) 0.0018(6)
O3 0.0150(7) 0.0140(7) 0.0180(7) -0.0014(6) 0.0001(5) -0.0013(6)
O5 0.0176(7) 0.0230(8) 0.0226(8) 0.0007(7) 0.0024(6) -0.0001(6)
O4 0.0318(9) 0.0227(8) 0.0186(7) -0.0011(7) 0.0051(7) -0.0019(7)
O0AA 0.0156(7) 0.0262(8) 0.0269(8) 0.0045(7) -0.0014(6) -0.0018(6)
O2 0.0284(9) 0.0272(9) 0.0230(8) 0.0038(7) 0.0030(7) -0.0011(7)
N2 0.0145(8) 0.0178(9) 0.0163(8) -0.0003(7) 0.0010(6) -0.0008(7)
N1 0.0124(8) 0.0172(9) 0.0234(9) 0.0015(8) -0.0022(7) 0.0010(7)
O1W 0.0442(11) 0.0511(13) 0.0368(11) -0.0123(10) 0.0128(9) -0.0056(10)
C13 0.0139(9) 0.0207(11) 0.0204(10) 0.0021(9) 0.0021(8) -0.0005(8)
C9 0.0154(9) 0.0184(11) 0.0175(10) -0.0014(8) 0.0024(8) -0.0014(8)
C15 0.0157(10) 0.0180(11) 0.0281(11) -0.0006(9) 0.0009(8) 0.0001(8)
C6 0.0147(10) 0.0235(12) 0.0297(12) 0.0078(10) 0.0004(9) 0.0010(9)
C8 0.0219(10) 0.0177(11) 0.0156(10) -0.0035(9) 0.0020(8) -0.0040(8)
C12 0.0227(11) 0.0193(11) 0.0284(12) 0.0053(9) 0.0048(9) -0.0018(9)
C2 0.0127(9) 0.0182(11) 0.0251(11) -0.0011(9) -0.0014(8) 0.0012(8)
C3 0.0244(11) 0.0210(12) 0.0358(13) -0.0045(10) 0.0030(10) 0.0023(9)
C1 0.0209(10) 0.0182(11) 0.0210(10) -0.0020(9) 0.0018(8) 0.0059(9)
C14 0.0259(11) 0.0212(11) 0.0203(10) 0.0033(9) 0.0035(9) -0.0026(9)
C10 0.0263(11) 0.0214(12) 0.0239(11) -0.0052(9) 0.0060(9) -0.0038(9)
O7 0.049(4) 0.045(4) 0.067(6) -0.002(3) 0.025(4) 0.010(3)
C5 0.0249(12) 0.0225(13) 0.0407(14) 0.0124(11) 0.0002(10) 0.0026(10)
C11 0.0271(12) 0.0154(11) 0.0378(13) -0.0023(10) 0.0067(10) -0.0023(9)
C4 0.0288(12) 0.0160(11) 0.0515(16) 0.0009(11) 0.0053(11) 0.0024(10)
C16 0.0170(11) 0.0389(15) 0.0426(15) 0.0107(12) 0.0006(10) -0.0012(10)
O11 0.051(3) 0.042(3) 0.054(3) -0.010(3) 0.010(3) -0.001(2)
C7 0.0370(14) 0.0293(13) 0.0266(12) 0.0118(10) 0.0029(10) 0.0052(11)
N3 0.028(2) 0.042(3) 0.047(3) -0.012(3) 0.001(2) 0.001(2)
O9 0.029(2) 0.090(4) 0.129(5) -0.026(4) -0.009(3) 0.007(2)
O6 0.050(5) 0.051(6) 0.050(6) -0.011(4) -0.005(4) 0.024(4)
N4 0.048(4) 0.048(4) 0.045(4) -0.022(3) -0.005(3) 0.004(3)
O8 0.040(3) 0.075(5) 0.111(5) -0.034(5) 0.004(4) 0.023(3)
O10 0.105(9) 0.077(7) 0.106(9) 0.004(6) 0.018(6) -0.008(6)
O2W 0.126(6) 0.126(7) 0.083(4) -0.015(4) 0.048(4) -0.039(5)

loop_
_atom_type_symbol
_atom_type_description
_atom_type_scat_dispersion_real
_atom_type_scat_dispersion_imag
_atom_type_scat_source
C C 0.0033 0.0016 'International Tables Vol C Tables 4.2.6.8 and 6.1.1.4'
H H 0.0000 0.0000 'International Tables Vol C Tables 4.2.6.8 and 6.1.1.4'
Cu Cu 0.3201 1.2651 'International Tables Vol C Tables 4.2.6.8 and 6.1.1.4'
N N 0.0061 0.0033 'International Tables Vol C Tables 4.2.6.8 and 6.1.1.4'
O O 0.0106 0.0060 'International Tables Vol C Tables 4.2.6.8 and 6.1.1.4'

loop_
_geom_angle_atom_site_label_1
_geom_angle_atom_site_label_2
_geom_angle_atom_site_label_3
_geom_angle
_geom_angle_site_symmetry_1
_geom_angle_site_symmetry_3
O1 Cu2 O3 78.22(6) . 2_656
O1 Cu2 O5 95.62(6) . .
O1 Cu2 O4 112.84(6) . .
O1 Cu2 N2 167.84(6) . .
O3 Cu2 O4 92.94(6) 2_656 .
O3 Cu2 N2 94.60(6) 2_656 .
O5 Cu2 O3 172.31(6) . 2_656
O5 Cu2 O4 93.72(6) . .
O5 Cu2 N2 90.66(7) . .
N2 Cu2 O4 77.02(6) . .
O1 Cu1 O2 92.09(6) 2_656 .
O3 Cu1 O1 78.47(6) . 2_656
O3 Cu1 O0AA 95.97(6) . .
O3 Cu1 O2 111.02(6) . .
O3 Cu1 N1 168.30(7) . .
O0AA Cu1 O1 173.35(6) . 2_656
O0AA Cu1 O2 93.33(6) . .
O0AA Cu1 N1 90.37(7) . .
N1 Cu1 O1 94.50(6) . 2_656
N1 Cu1 O2 78.30(7) . .
Cu2 O1 Cu1 101.22(6) . 2_656
C1 O1 Cu2 131.00(13) . .
C1 O1 Cu1 126.17(13) . 2_656
Cu1 O3 Cu2 101.90(6) . 2_656
C8 O3 Cu2 127.39(12) . 2_656
C8 O3 Cu1 128.87(13) . .
C15 O5 Cu2 127.00(14) . .
Cu2 O4 H4 114(2) . .
C14 O4 Cu2 110.19(12) . .
C14 O4 H4 108(2) . .
C15 O0AA Cu1 125.64(14) . .
Cu1 O2 H2 106(2) . .
C7 O2 Cu1 109.35(14) . .
C7 O2 H2 107(2) . .
C13 N2 Cu2 121.52(14) . .
C13 N2 C9 120.14(18) . .
C9 N2 Cu2 118.34(14) . .
C6 N1 Cu1 120.44(15) . .
C6 N1 C2 120.54(19) . .
C2 N1 Cu1 118.98(15) . .
H1WA O1W H1WB 104.5 . .
N2 C13 C12 121.6(2) . .
N2 C13 C14 117.70(18) . .
C12 C13 C14 120.68(19) . .
N2 C9 C8 118.71(18) . .
N2 C9 C10 120.5(2) . .
C10 C9 C8 120.76(18) . .
O5 C15 O0AA 126.18(19) . .
O5 C15 C16 117.15(19) . .
O0AA C15 C16 116.66(19) . .
N1 C6 C5 121.0(2) . .
N1 C6 C7 118.4(2) . .
C5 C6 C7 120.6(2) . .
O3 C8 C9 114.35(17) . .
O3 C8 H8A 108.7 . .
O3 C8 H8B 108.7 . .
C9 C8 H8A 108.7 . .
C9 C8 H8B 108.7 . .
H8A C8 H8B 107.6 . .
C13 C12 H12 120.6 . .
C11 C12 C13 118.7(2) . .
C11 C12 H12 120.6 . .
N1 C2 C3 120.4(2) . .
N1 C2 C1 118.44(19) . .
C3 C2 C1 121.1(2) . .
C2 C3 H3 120.3 . .
C2 C3 C4 119.4(2) . .
C4 C3 H3 120.3 . .
O1 C1 C2 114.71(17) . .
O1 C1 H1A 108.6 . .
O1 C1 H1B 108.6 . .
C2 C1 H1A 108.6 . .
C2 C1 H1B 108.6 . .
H1A C1 H1B 107.6 . .
O4 C14 C13 112.47(17) . .
O4 C14 H14A 109.1 . .
O4 C14 H14B 109.1 . .
C13 C14 H14A 109.1 . .
C13 C14 H14B 109.1 . .
H14A C14 H14B 107.8 . .
C9 C10 H10 120.3 . .
C9 C10 C11 119.4(2) . .
C11 C10 H10 120.3 . .
C6 C5 H5 120.3 . .
C4 C5 C6 119.4(2) . .
C4 C5 H5 120.3 . .
C12 C11 C10 119.6(2) . .
C12 C11 H11 120.2 . .
C10 C11 H11 120.2 . .
C3 C4 H4A 120.4 . .
C5 C4 C3 119.3(2) . .
C5 C4 H4A 120.4 . .
C15 C16 H16A 109.5 . .
C15 C16 H16B 109.5 . .
C15 C16 H16C 109.5 . .
H16A C16 H16B 109.5 . .
H16A C16 H16C 109.5 . .
H16B C16 H16C 109.5 . .
O2 C7 C6 113.32(19) . .
O2 C7 H7A 108.9 . .
O2 C7 H7B 108.9 . .
C6 C7 H7A 108.9 . .
C6 C7 H7B 108.9 . .
H7A C7 H7B 107.7 . .
O11 N3 O7 122.5(8) . .
O11 N3 O9 120.3(7) . .
O9 N3 O7 117.2(8) . .
O6 N4 O8 122.2(10) . .
O6 N4 O10 118.7(11) . .
O8 N4 O10 119.0(11) . .
H2WA O2W H2WB 109.5 . .

loop_
_geom_bond_atom_site_label_1
_geom_bond_atom_site_label_2
_geom_bond_distance
_geom_bond_site_symmetry_2
Cu2 O1 1.9404(15) .
Cu2 O3 1.9806(14) 2_656
Cu2 O5 1.9717(15) .
Cu2 O4 2.3113(16) .
Cu2 N2 1.9835(18) .
Cu1 O1 1.9845(15) 2_656
Cu1 O3 1.9253(14) .
Cu1 O0AA 1.9627(15) .
Cu1 O2 2.3117(16) .
Cu1 N1 1.9655(18) .
O1 Cu1 1.9845(15) 2_656
O1 C1 1.412(2) .
O3 Cu2 1.9805(14) 2_656
O3 C8 1.411(2) .
O5 C15 1.255(3) .
O4 C14 1.418(3) .
O4 H4 0.825(18) .
O0AA C15 1.260(3) .
O2 C7 1.410(3) .
O2 H2 0.78(3) .
N2 C13 1.341(3) .
N2 C9 1.348(3) .
N1 C6 1.343(3) .
N1 C2 1.346(3) .
O1W H1WA 0.8699 .
O1W H1WB 0.8702 .
C13 C12 1.382(3) .
C13 C14 1.511(3) .
C9 C8 1.512(3) .
C9 C10 1.381(3) .
C15 C16 1.504(3) .
C6 C5 1.384(3) .
C6 C7 1.512(3) .
C8 H8A 0.9900 .
C8 H8B 0.9900 .
C12 H12 0.9500 .
C12 C11 1.374(3) .
C2 C3 1.385(3) .
C2 C1 1.509(3) .
C3 H3 0.9500 .
C3 C4 1.389(3) .
C1 H1A 0.9900 .
C1 H1B 0.9900 .
C14 H14A 0.9900 .
C14 H14B 0.9900 .
C10 H10 0.9500 .
C10 C11 1.384(3) .
O7 N3 1.244(10) .
C5 H5 0.9500 .
C5 C4 1.371(4) .
C11 H11 0.9500 .
C4 H4A 0.9500 .
C16 H16A 0.9800 .
C16 H16B 0.9800 .
C16 H16C 0.9800 .
O11 N3 1.217(10) .
C7 H7A 0.9900 .
C7 H7B 0.9900 .
N3 O9 1.237(7) .
O6 N4 1.228(12) .
N4 O8 1.234(9) .
N4 O10 1.244(11) .
O2W H2WA 0.8700 .
O2W H2WB 0.8701 .
